data_4337452
loop_
_publ_author_name
'Cho, Kyung-Bin'
'Kang, Hyeona'
'Woo, Jaeyoung'
'Park, Young Jun'
'Seo, Mi Sook'
'Cho, Jaeheung'
'Nam, Wonwoo'

_publ_section_title
;
 Mechanistic insights into the C-H bond activation of hydrocarbons by
 chromium(IV) oxo and chromium(III) superoxo complexes.
;
_journal_issue 1
_journal_name_full 'Inorganic chemistry'
_journal_page_first 645
_journal_page_last 652
_journal_paper_doi 10.1021/ic402831f
_journal_volume 53
_journal_year 2014
_chemical_absolute_configuration 'not measured'
_chemical_formula_sum 'C16 H38 Cl2 Cr N5 O2'
_chemical_formula_weight 455.41
_chemical_name_common 'KHA Cr(TMC)(OH)(Cl)Cl 100K'
_space_group_crystal_system monoclinic
_space_group_IT_number 4
_space_group_name_Hall 'P 2yb'
_space_group_name_H-M_alt 'P 1 21 1'
_symmetry_space_group_name_Hall 'P 2yb'
_symmetry_space_group_name_H-M 'P 1 21 1'
_atom_sites_solution_hydrogens geom
_atom_sites_solution_primary direct
_atom_sites_solution_secondary difmap
_cell_angle_alpha 90
_cell_angle_beta 94.8750(10)
_cell_angle_gamma 90
_cell_formula_units_Z 2
_cell_length_a 7.35270(10)
_cell_length_b 9.7682(2)
_cell_length_c 14.9867(2)
_cell_measurement_reflns_used 9148
_cell_measurement_temperature 100.(2)
_cell_measurement_theta_max 28.2550
_cell_measurement_theta_min 2.4916
_cell_volume 1072.49(3)
_computing_cell_refinement 'SAINT V8.27B (Bruker AXS Inc., 2012)'
_computing_data_reduction 'SAINT V8.27B (Bruker AXS Inc., 2012)'
_computing_structure_refinement 'SHELXL-97 (Sheldrick, 2008)'
_computing_structure_solution 'SHELXS-97 (Sheldrick, 2008)'
_diffrn_ambient_temperature 100.(2)
_diffrn_detector_area_resol_mean 8.3333
_diffrn_measured_fraction_theta_full 0.992
_diffrn_measured_fraction_theta_max 0.992
_diffrn_radiation_wavelength 0.71073
_diffrn_reflns_av_R_equivalents 0.0197
_diffrn_reflns_av_sigmaI/netI 0.0340
_diffrn_reflns_limit_h_max 9
_diffrn_reflns_limit_h_min -9
_diffrn_reflns_limit_k_max 13
_diffrn_reflns_limit_k_min -13
_diffrn_reflns_limit_l_max 19
_diffrn_reflns_limit_l_min -19
_diffrn_reflns_number 15158
_diffrn_reflns_theta_full 28.28
_diffrn_reflns_theta_max 28.28
_diffrn_reflns_theta_min 1.36
_exptl_absorpt_coefficient_mu 0.803
_exptl_absorpt_correction_T_max 0.95
_exptl_absorpt_correction_T_min 0.85
_exptl_absorpt_correction_type multi-scan
_exptl_absorpt_process_details 'SADABS V2012/1 (Bruker AXS Inc.)'
_exptl_crystal_colour 'light brown'
_exptl_crystal_density_diffrn 1.410
_exptl_crystal_density_method 'not measured'
_exptl_crystal_description 'thin plate'
_exptl_crystal_F_000 486
_exptl_crystal_size_max 0.390
_exptl_crystal_size_mid 0.270
_exptl_crystal_size_min 0.060
_refine_diff_density_max 0.288
_refine_diff_density_min -0.343
_refine_ls_abs_structure_details 'Flack H D (1983), Acta Cryst. A39, 876-881'
_refine_ls_abs_structure_Flack 0.027(11)
_refine_ls_extinction_method none
_refine_ls_goodness_of_fit_ref 1.033
_refine_ls_hydrogen_treatment mixed
_refine_ls_matrix_type full
_refine_ls_number_parameters 252
_refine_ls_number_reflns 5146
_refine_ls_number_restraints 1
_refine_ls_restrained_S_all 1.033
_refine_ls_R_factor_all 0.0280
_refine_ls_R_factor_gt 0.0235
_refine_ls_shift/su_max 0.001
_refine_ls_shift/su_mean 0.000
_refine_ls_structure_factor_coef Fsqd
_refine_ls_weighting_details 'calc w=1/[\s^2^(Fo^2^)+(0.0272P)^2^+0.0000P] where P=(Fo^2^+2Fc^2^)/3'
_refine_ls_weighting_scheme calc
_refine_ls_wR_factor_gt 0.0497
_refine_ls_wR_factor_ref 0.0509
_reflns_number_gt 4795
_reflns_number_total 5146
_reflns_threshold_expression >2sigma(I)
_cod_data_source_file ic402831f_si_002.cif
_cod_data_source_block I
_cod_database_code 4337452

loop_
_space_group_symop_operation_xyz
'x, y, z'
'-x, y+1/2, -z'

loop_
_atom_site_type_symbol
_atom_site_label
_atom_site_fract_x
_atom_site_fract_y
_atom_site_fract_z
_atom_site_U_iso_or_equiv
_atom_site_adp_type
_atom_site_calc_flag
_atom_site_refinement_flags
_atom_site_occupancy
Cr Cr1 0.33282(3) 0.87580(2) 0.799942(16) 0.00826(6) Uani d . 1
Cl Cl2 0.59716(5) 0.82961(4) 0.89739(3) 0.01338(8) Uani d . 1
Cl Cl3 0.94493(6) 0.05806(4) 0.55539(3) 0.02057(10) Uani d . 1
O O1 0.11363(15) 0.89458(12) 0.72897(8) 0.0125(2) Uani d . 1
O O2 0.2496(2) 0.29405(16) 0.54222(10) 0.0289(3) Uani d . 1
N N4 0.40447(19) 1.08723(13) 0.78506(9) 0.0114(3) Uani d . 1
N N3 0.18076(18) 0.92217(13) 0.91450(9) 0.0102(3) Uani d . 1
N N2 0.23031(18) 0.67009(13) 0.81290(9) 0.0118(3) Uani d . 1
N N1 0.46446(18) 0.84515(13) 0.68017(8) 0.0121(3) Uani d . 1
N N5 0.2162(2) 0.92092(15) 0.23103(11) 0.0228(3) Uani d . 1
C C14 0.4447(2) 0.98184(16) 0.63461(11) 0.0145(3) Uani d . 1
H H14A 0.3166 0.9945 0.6099 0.017 Uiso calc R 1
H H14B 0.5233 0.9848 0.5842 0.017 Uiso calc R 1
C C2 0.3709(2) 0.74070(17) 0.61900(11) 0.0156(3) Uani d . 1
H H2A 0.4452 0.7256 0.5678 0.019 Uiso calc R 1
H H2B 0.2515 0.7779 0.5949 0.019 Uiso calc R 1
C C15 0.2318(2) 0.90821(15) 0.30649(12) 0.0157(4) Uani d . 1
C C12 0.5311(2) 1.15360(16) 0.85535(11) 0.0159(3) Uani d . 1
H H12A 0.5577 1.2472 0.8369 0.024 Uiso calc R 1
H H12B 0.645 1.1012 0.8632 0.024 Uiso calc R 1
H H12C 0.4738 1.156 0.912 0.024 Uiso calc R 1
C C9 0.0405(2) 1.02868(16) 0.88564(11) 0.0130(3) Uani d . 1
H H9A -0.0364 1.0454 0.9356 0.016 Uiso calc R 1
H H9B -0.0395 0.9919 0.8348 0.016 Uiso calc R 1
C C3 0.3395(2) 0.60327(17) 0.66327(11) 0.0169(4) Uani d . 1
H H3A 0.3139 0.5335 0.616 0.02 Uiso calc R 1
H H3B 0.453 0.576 0.6991 0.02 Uiso calc R 1
C C1 0.6620(2) 0.80891(19) 0.69226(11) 0.0171(3) Uani d . 1
H H1A 0.6769 0.7219 0.7246 0.026 Uiso calc R 1
H H1B 0.7289 0.881 0.7267 0.026 Uiso calc R 1
H H1C 0.71 0.8 0.6335 0.026 Uiso calc R 1
C C11 0.2311(2) 1.17021(16) 0.77593(11) 0.0152(3) Uani d . 1
H H11A 0.1538 1.1368 0.7231 0.018 Uiso calc R 1
H H11B 0.2627 1.2667 0.7644 0.018 Uiso calc R 1
C C8 0.2744(2) 0.96699(17) 1.00206(11) 0.0147(3) Uani d . 1
H H8A 0.1894 0.9602 1.0488 0.022 Uiso calc R 1
H H8B 0.3149 1.0621 0.9973 0.022 Uiso calc R 1
H H8C 0.3803 0.9081 1.0175 0.022 Uiso calc R 1
C C13 0.4979(2) 1.09638(17) 0.69944(11) 0.0162(3) Uani d . 1
H H13A 0.6317 1.0942 0.7141 0.019 Uiso calc R 1
H H13B 0.4668 1.1851 0.6701 0.019 Uiso calc R 1
C C6 0.0565(2) 0.69658(16) 0.85483(11) 0.0137(3) Uani d . 1
H H6A 0.0046 0.6087 0.8737 0.016 Uiso calc R 1
H H6B -0.0331 0.7396 0.8103 0.016 Uiso calc R 1
C C7 0.0895(2) 0.78975(16) 0.93522(11) 0.0139(3) Uani d . 1
H H7A -0.0289 0.8102 0.9592 0.017 Uiso calc R 1
H H7B 0.1665 0.741 0.9825 0.017 Uiso calc R 1
C C16 0.2532(3) 0.8916(2) 0.40349(11) 0.0240(4) Uani d . 1
H H16A 0.1893 0.9659 0.4317 0.036 Uiso calc R 1
H H16B 0.3831 0.8943 0.4243 0.036 Uiso calc R 1
H H16C 0.2014 0.8035 0.4197 0.036 Uiso calc R 1
C C4 0.1841(2) 0.60395(17) 0.72342(11) 0.0152(4) Uani d . 1
H H4A 0.0789 0.6527 0.6924 0.018 Uiso calc R 1
H H4B 0.1458 0.5083 0.7331 0.018 Uiso calc R 1
C C10 0.1196(2) 1.16538(16) 0.85752(11) 0.0166(4) Uani d . 1
H H10A 0.0166 1.2301 0.8464 0.02 Uiso calc R 1
H H10B 0.1979 1.2011 0.9093 0.02 Uiso calc R 1
C C5 0.3427(2) 0.57162(16) 0.86989(11) 0.0164(4) Uani d . 1
H H5A 0.2742 0.4864 0.8755 0.025 Uiso calc R 1
H H5B 0.3717 0.6114 0.9294 0.025 Uiso calc R 1
H H5C 0.4561 0.5522 0.8423 0.025 Uiso calc R 1
H H1OH 0.099(3) 0.931(2) 0.6918(13) 0.016(6) Uiso d . 1
H H2OW 0.205(3) 0.364(3) 0.5167(16) 0.048(7) Uiso d . 1
H H3OW 0.181(4) 0.237(3) 0.5428(17) 0.046(8) Uiso d . 1

loop_
_atom_site_aniso_label
_atom_site_aniso_U_11
_atom_site_aniso_U_22
_atom_site_aniso_U_33
_atom_site_aniso_U_12
_atom_site_aniso_U_13
_atom_site_aniso_U_23
Cr1 0.00747(12) 0.00808(10) 0.00903(12) -0.00038(9) -0.00057(9) 0.00001(10)
Cl2 0.00889(18) 0.01670(17) 0.01400(19) 0.00058(14) -0.00226(14) 0.00043(15)
Cl3 0.0225(2) 0.0184(2) 0.0197(2) 0.00093(16) -0.00500(18) 0.00271(16)
O1 0.0109(6) 0.0143(6) 0.0118(6) 0.0005(4) -0.0024(4) 0.0036(5)
O2 0.0280(8) 0.0239(8) 0.0339(9) -0.0009(6) -0.0035(7) 0.0072(6)
N4 0.0108(7) 0.0115(6) 0.0117(7) -0.0021(5) -0.0009(5) 0.0009(5)
N3 0.0093(7) 0.0111(6) 0.0102(7) 0.0004(5) -0.0003(5) -0.0003(5)
N2 0.0111(7) 0.0118(6) 0.0121(7) -0.0003(5) -0.0017(5) -0.0002(5)
N1 0.0096(6) 0.0160(7) 0.0105(6) 0.0000(5) 0.0008(5) 0.0004(5)
N5 0.0252(9) 0.0234(8) 0.0196(8) 0.0074(6) 0.0007(7) -0.0016(6)
C14 0.0148(9) 0.0166(8) 0.0124(8) 0.0005(6) 0.0020(7) 0.0040(7)
C2 0.0169(9) 0.0188(8) 0.0106(8) 0.0005(7) -0.0016(7) -0.0041(7)
C15 0.0131(8) 0.0132(9) 0.0212(10) 0.0020(6) 0.0037(7) -0.0018(6)
C12 0.0169(9) 0.0137(8) 0.0163(9) -0.0055(6) -0.0026(7) 0.0004(7)
C9 0.0091(8) 0.0161(8) 0.0138(8) 0.0042(6) 0.0006(6) -0.0012(6)
C3 0.0175(9) 0.0155(8) 0.0170(9) 0.0007(6) -0.0028(7) -0.0056(7)
C1 0.0114(8) 0.0247(9) 0.0156(9) 0.0017(7) 0.0033(7) -0.0018(7)
C11 0.0176(9) 0.0111(8) 0.0167(9) 0.0014(6) -0.0001(7) 0.0021(7)
C8 0.0156(9) 0.0186(8) 0.0095(8) 0.0006(7) -0.0001(7) -0.0011(7)
C13 0.0171(9) 0.0168(8) 0.0150(9) -0.0034(6) 0.0039(7) 0.0030(7)
C6 0.0098(8) 0.0146(8) 0.0167(9) -0.0034(6) 0.0009(7) 0.0026(7)
C7 0.0113(8) 0.0149(7) 0.0156(8) -0.0021(6) 0.0019(7) 0.0046(6)
C16 0.0277(10) 0.0277(10) 0.0171(9) -0.0035(8) 0.0042(7) 0.0010(8)
C4 0.0162(9) 0.0101(7) 0.0184(9) -0.0025(6) -0.0039(7) -0.0016(7)
C10 0.0186(9) 0.0133(8) 0.0175(9) 0.0049(6) -0.0001(7) 0.0006(7)
C5 0.0176(9) 0.0121(8) 0.0187(9) 0.0008(6) -0.0024(7) 0.0020(7)

loop_
_atom_type_symbol
_atom_type_description
_atom_type_scat_dispersion_real
_atom_type_scat_dispersion_imag
_atom_type_scat_source
C C 0.0033 0.0016 'International Tables Vol C Tables 4.2.6.8 and 6.1.1.4'
H H 0.0000 0.0000 'International Tables Vol C Tables 4.2.6.8 and 6.1.1.4'
N N 0.0061 0.0033 'International Tables Vol C Tables 4.2.6.8 and 6.1.1.4'
O O 0.0106 0.0060 'International Tables Vol C Tables 4.2.6.8 and 6.1.1.4'
Cl Cl 0.1484 0.1585 'International Tables Vol C Tables 4.2.6.8 and 6.1.1.4'
Cr Cr 0.3209 0.6236 'International Tables Vol C Tables 4.2.6.8 and 6.1.1.4'

loop_
_geom_angle_atom_site_label_1
_geom_angle_atom_site_label_2
_geom_angle_atom_site_label_3
_geom_angle
O1 Cr1 N1 88.04(5)
O1 Cr1 N4 93.09(5)
N1 Cr1 N4 85.11(5)
O1 Cr1 N2 81.46(5)
N1 Cr1 N2 97.58(5)
N4 Cr1 N2 173.81(5)
O1 Cr1 N3 87.27(5)
N1 Cr1 N3 174.14(5)
N4 Cr1 N3 91.65(5)
N2 Cr1 N3 85.19(5)
O1 Cr1 Cl2 173.50(4)
N1 Cr1 Cl2 94.86(4)
N4 Cr1 Cl2 92.95(4)
N2 Cr1 Cl2 92.38(4)
N3 Cr1 Cl2 90.17(4)
C12 N4 C11 107.61(12)
C12 N4 C13 105.82(12)
C11 N4 C13 109.48(12)
C12 N4 Cr1 119.21(9)
C11 N4 Cr1 108.28(10)
C13 N4 Cr1 106.18(9)
C8 N3 C7 104.55(12)
C8 N3 C9 107.67(12)
C7 N3 C9 110.39(12)
C8 N3 Cr1 121.65(10)
C7 N3 Cr1 104.63(9)
C9 N3 Cr1 107.66(9)
C5 N2 C6 108.87(12)
C5 N2 C4 107.87(12)
C6 N2 C4 108.26(12)
C5 N2 Cr1 118.13(10)
C6 N2 Cr1 101.20(9)
C4 N2 Cr1 111.98(9)
C1 N1 C2 107.72(12)
C1 N1 C14 108.79(13)
C2 N1 C14 107.79(12)
C1 N1 Cr1 116.00(9)
C2 N1 Cr1 113.14(10)
C14 N1 Cr1 102.99(10)
N1 C14 C13 110.88(13)
N1 C2 C3 114.33(13)
N5 C15 C16 179.7(2)
N3 C9 C10 114.60(13)
C4 C3 C2 113.90(14)
N4 C11 C10 114.67(13)
N4 C13 C14 113.04(13)
N2 C6 C7 110.72(13)
N3 C7 C6 113.44(13)
N2 C4 C3 114.11(13)
C11 C10 C9 119.29(14)

loop_
_geom_bond_atom_site_label_1
_geom_bond_atom_site_label_2
_geom_bond_distance
Cr1 O1 1.8630(12)
Cr1 N1 2.1316(13)
Cr1 N4 2.1477(13)
Cr1 N2 2.1607(13)
Cr1 N3 2.1746(14)
Cr1 Cl2 2.3731(4)
N4 C12 1.493(2)
N4 C11 1.507(2)
N4 C13 1.509(2)
N3 C8 1.495(2)
N3 C7 1.5017(19)
N3 C9 1.5022(19)
N2 C5 1.4890(19)
N2 C6 1.494(2)
N2 C4 1.501(2)
N1 C1 1.491(2)
N1 C2 1.499(2)
N1 C14 1.501(2)
N5 C15 1.134(2)
C14 C13 1.511(2)
C2 C3 1.524(2)
C15 C16 1.458(2)
C9 C10 1.530(2)
C3 C4 1.515(2)
C11 C10 1.530(2)
C6 C7 1.513(2)
